data_4509890
loop_
_publ_author_name
'Nath, Naba K.'
'Yasuda, Nobuhiro'
'Rabeh, Wael M.'
'Sahoo, Subash Chandra'
'Naumov, Pan\<ce'

_publ_section_title
;
 Structural Elucidation of the Neuraminidase Inhibitor Zanamivir
 (Relenza): Creeping and Diffusion for Polymorph Separation
;
_journal_issue 2
_journal_name_full 'Crystal Growth &amp; Design'
_journal_page_first 770
_journal_paper_doi 10.1021/cg4016383
_journal_volume 14
_journal_year 2014
_chemical_absolute_configuration syn
_chemical_formula_moiety 'C12 H20 N4 O7, 1.7(H2 O)'
_chemical_formula_sum 'C12 H23.4 N4 O8.7'
_chemical_formula_weight 362.99
_chemical_melting_point ?
_chemical_name_systematic
; 
 ? 
;
_space_group_IT_number 19
_symmetry_cell_setting orthorhombic
_symmetry_space_group_name_Hall 'P 2ac 2ab'
_symmetry_space_group_name_H-M 'P 21 21 21'
_atom_sites_solution_hydrogens geom
_atom_sites_solution_primary direct
_atom_sites_solution_secondary difmap
_audit_creation_method SHELXL-97
_cell_angle_alpha 90.00
_cell_angle_beta 90.00
_cell_angle_gamma 90.00
_cell_formula_units_Z 4
_cell_length_a 8.8194(12)
_cell_length_b 9.2436(14)
_cell_length_c 20.227(3)
_cell_measurement_reflns_used 17951
_cell_measurement_temperature 223(2)
_cell_measurement_theta_max 26.26
_cell_measurement_theta_min 2.20
_cell_volume 1649.0(4)
_computing_cell_refinement PROCESS-AUTO
_computing_data_collection PROCESS-AUTO
_computing_data_reduction PROCESS-AUTO
_computing_structure_refinement 'SHELXL-97 (Sheldrick, 1997)'
_computing_structure_solution 'SHELXS-97 (Sheldrick, 1990)'
_diffrn_ambient_temperature 223(2)
_diffrn_detector_area_resol_mean 10
_diffrn_measured_fraction_theta_full 0.999
_diffrn_measured_fraction_theta_max 0.999
_diffrn_measurement_device_type 'Large cylindrical image-plate camera'
_diffrn_measurement_method 'Oscillation Photograph'
_diffrn_radiation_monochromator Si(311)
_diffrn_radiation_source 'synchrotron radiation SPring-8 BL02B1'
_diffrn_radiation_type Synchrotron
_diffrn_radiation_wavelength 0.61948
_diffrn_reflns_av_R_equivalents 0.0194
_diffrn_reflns_av_sigmaI/netI 0.0131
_diffrn_reflns_limit_h_max 11
_diffrn_reflns_limit_h_min -12
_diffrn_reflns_limit_k_max 13
_diffrn_reflns_limit_k_min -13
_diffrn_reflns_limit_l_max 26
_diffrn_reflns_limit_l_min -28
_diffrn_reflns_number 17951
_diffrn_reflns_theta_full 26.26
_diffrn_reflns_theta_max 26.26
_diffrn_reflns_theta_min 2.20
_exptl_absorpt_coefficient_mu 0.091
_exptl_absorpt_correction_T_max 1.1345
_exptl_absorpt_correction_T_min 0.8673
_exptl_absorpt_correction_type multi-scan
_exptl_absorpt_process_details 'ABSCOR (T.Higashi, 2001)'
_exptl_crystal_colour colorless
_exptl_crystal_density_diffrn 1.462
_exptl_crystal_density_meas ?
_exptl_crystal_density_method 'not measured'
_exptl_crystal_description prism
_exptl_crystal_F_000 772
_exptl_crystal_size_max 0.120
_exptl_crystal_size_mid 0.075
_exptl_crystal_size_min 0.048
_refine_diff_density_max 0.361
_refine_diff_density_min -0.214
_refine_diff_density_rms 0.045
_refine_ls_abs_structure_details 'Flack H D (1983), Acta Cryst. A39, 876-881'
_refine_ls_abs_structure_Flack 0.1(7)
_refine_ls_extinction_method none
_refine_ls_goodness_of_fit_ref 1.053
_refine_ls_hydrogen_treatment mixed
_refine_ls_matrix_type full
_refine_ls_number_parameters 250
_refine_ls_number_reflns 5040
_refine_ls_number_restraints 5
_refine_ls_restrained_S_all 1.054
_refine_ls_R_factor_all 0.0334
_refine_ls_R_factor_gt 0.0327
_refine_ls_shift/su_max <0.001
_refine_ls_shift/su_mean <0.001
_refine_ls_structure_factor_coef Fsqd
_refine_ls_weighting_details 'calc w=1/[\s^2^(Fo^2^)+(0.0669P)^2^+0.1322P] where P=(Fo^2^+2Fc^2^)/3'
_refine_ls_weighting_scheme calc
_refine_ls_wR_factor_gt 0.0930
_refine_ls_wR_factor_ref 0.0936
_reflns_number_gt 4926
_reflns_number_total 5040
_reflns_threshold_expression >2sigma(I)
_cod_data_source_file cg4016383_si_003.cif
_cod_data_source_block shelxl
_cod_depositor_comments
;
The following automatic conversions were performed:

'_chemical_melting_point' value 'not measured' was changed to '?' -
the value is undefined or not given.

Automatic conversion script
Id: cif_fix_values 2281 2013-09-26 08:29:07Z andrius 

The following automatic conversions were performed:

'_exptl_crystal_density_meas' value 'not measured' was changed to '?'
- the value is perceived as not measured.

Automatic conversion script
Id: cif_fix_values 3008 2015-01-20 13:52:24Z robertas 
;
_cod_original_cell_volume 1648.9(4)
_cod_original_formula_sum 'C12 H23.40 N4 O8.70'
_cod_database_code 4509890

loop_
_symmetry_equiv_pos_as_xyz
'x, y, z'
'-x+1/2, -y, z+1/2'
'x+1/2, -y+1/2, -z'
'-x, y+1/2, -z+1/2'

loop_
_atom_site_label
_atom_site_type_symbol
_atom_site_fract_x
_atom_site_fract_y
_atom_site_fract_z
_atom_site_U_iso_or_equiv
_atom_site_adp_type
_atom_site_occupancy
_atom_site_symmetry_multiplicity
_atom_site_calc_flag
_atom_site_refinement_flags
O1 O 0.64565(8) 0.44918(8) 0.16528(4) 0.02554(14) Uani 1 1 d .
O2 O 0.86011(10) 0.37646(10) 0.07390(4) 0.03169(17) Uani 1 1 d .
H2A H 0.766(3) 0.358(2) 0.0761(10) 0.048 Uiso 1 1 d .
O3 O 1.01577(9) 0.34628(9) 0.24047(4) 0.02696(15) Uani 1 1 d .
H3A H 1.090(2) 0.388(2) 0.2281(9) 0.040 Uiso 1 1 d .
O4 O 1.13484(10) 0.20639(11) 0.11412(5) 0.03836(19) Uani 1 1 d .
H4A H 1.207(3) 0.229(2) 0.1398(11) 0.058 Uiso 1 1 d .
O5 O 0.38742(9) 0.30690(9) 0.17358(5) 0.03580(19) Uani 1 1 d .
O6 O 0.26713(8) 0.50024(9) 0.21336(4) 0.02957(16) Uani 1 1 d .
O7 O 0.97693(13) 0.71188(14) 0.02189(5) 0.0488(3) Uani 1 1 d .
O8 O 0.57202(16) 0.36363(17) 0.02023(6) 0.0544(4) Uani 0.952(5) 1 d PD
H8A H 0.482(2) 0.407(3) 0.0227(15) 0.082 Uiso 0.952(5) 1 d PD
H8B H 0.581(3) 0.351(3) -0.0194(9) 0.082 Uiso 0.952(5) 1 d PD
O9 O 0.2787(3) 0.4631(3) 0.03698(13) 0.0879(11) Uani 0.750(7) 1 d PD
H9A H 0.241(5) 0.480(5) -0.0002(14) 0.132 Uiso 0.750(7) 1 d PD
H9B H 0.289(6) 0.371(2) 0.032(2) 0.132 Uiso 0.750(7) 1 d PD
N1 N 0.60182(11) 0.86275(9) 0.10060(4) 0.02574(16) Uani 1 1 d .
H1 H 0.6009 0.8282 0.0606 0.031 Uiso 1 1 calc R
N2 N 0.59394(12) 1.07812(10) 0.16064(5) 0.0331(2) Uani 1 1 d .
H2B H 0.5667 1.1685 0.1628 0.040 Uiso 1 1 calc R
H2C H 0.6428 1.0387 0.1934 0.040 Uiso 1 1 calc R
N3 N 0.48631(13) 1.06363(12) 0.05823(5) 0.0366(2) Uani 1 1 d .
H3B H 0.4600 1.1541 0.0612 0.044 Uiso 1 1 calc R
H3C H 0.4637 1.0143 0.0229 0.044 Uiso 1 1 calc R
N4 N 0.91912(9) 0.74333(9) 0.12905(4) 0.02374(15) Uani 1 1 d .
H4B H 0.9462 0.7826 0.1663 0.028 Uiso 1 1 calc R
C1 C 0.51878(10) 0.52945(10) 0.17636(4) 0.02230(17) Uani 1 1 d .
C2 C 0.51499(10) 0.67324(11) 0.17437(5) 0.02456(17) Uani 1 1 d .
H2D H 0.4251 0.7205 0.1869 0.029 Uiso 1 1 calc R
C3 C 0.64795(11) 0.76332(10) 0.15306(4) 0.02161(16) Uani 1 1 d .
H3D H 0.6859 0.8195 0.1913 0.026 Uiso 1 1 calc R
C4 C 0.77558(10) 0.66705(10) 0.12642(4) 0.02059(16) Uani 1 1 d .
H4C H 0.7531 0.6425 0.0798 0.025 Uiso 1 1 calc R
C5 C 0.78663(10) 0.52694(10) 0.16633(5) 0.02085(15) Uani 1 1 d .
H5 H 0.8138 0.5501 0.2126 0.025 Uiso 1 1 calc R
C6 C 0.38004(11) 0.43773(11) 0.18851(5) 0.02463(17) Uani 1 1 d .
C7 C 0.56107(10) 1.00068(11) 0.10757(5) 0.02479(17) Uani 1 1 d .
C8 C 1.01184(12) 0.75634(12) 0.07724(6) 0.02932(19) Uani 1 1 d .
C9 C 1.16217(14) 0.82721(15) 0.09065(8) 0.0406(3) Uani 1 1 d .
H9C H 1.2428 0.7569 0.0851 0.061 Uiso 1 1 calc R
H9D H 1.1637 0.8638 0.1356 0.061 Uiso 1 1 calc R
H9E H 1.1770 0.9066 0.0600 0.061 Uiso 1 1 calc R
C10 C 0.90245(10) 0.42183(11) 0.13803(4) 0.02256(16) Uani 1 1 d .
H10 H 0.9994 0.4749 0.1338 0.027 Uiso 1 1 calc R
C11 C 0.92995(10) 0.29520(10) 0.18557(5) 0.02268(16) Uani 1 1 d .
H11 H 0.8302 0.2626 0.2023 0.027 Uiso 1 1 calc R
C12 C 1.00491(13) 0.16795(12) 0.15173(6) 0.0302(2) Uani 1 1 d .
H12A H 1.0346 0.0970 0.1853 0.036 Uiso 1 1 calc R
H12B H 0.9309 0.1215 0.1225 0.036 Uiso 1 1 calc R

loop_
_atom_site_aniso_label
_atom_site_aniso_U_11
_atom_site_aniso_U_22
_atom_site_aniso_U_33
_atom_site_aniso_U_23
_atom_site_aniso_U_13
_atom_site_aniso_U_12
O1 0.0152(3) 0.0258(3) 0.0357(3) -0.0008(3) 0.0032(3) 0.0003(2)
O2 0.0303(4) 0.0431(4) 0.0217(3) -0.0045(3) -0.0014(3) 0.0088(3)
O3 0.0210(3) 0.0376(4) 0.0222(3) 0.0024(3) -0.0021(3) -0.0018(3)
O4 0.0232(3) 0.0502(5) 0.0418(4) -0.0103(4) 0.0039(3) 0.0055(3)
O5 0.0217(3) 0.0287(3) 0.0570(5) -0.0041(3) 0.0035(3) -0.0014(3)
O6 0.0165(3) 0.0361(4) 0.0362(4) -0.0043(3) 0.0029(3) -0.0004(3)
O7 0.0494(5) 0.0683(7) 0.0288(4) -0.0126(4) 0.0156(4) -0.0211(5)
O8 0.0520(7) 0.0769(9) 0.0342(5) -0.0052(5) -0.0091(5) -0.0007(6)
O9 0.0753(16) 0.111(2) 0.0775(15) -0.0058(13) -0.0283(12) 0.0390(14)
N1 0.0288(4) 0.0271(4) 0.0213(3) -0.0003(3) -0.0036(3) 0.0030(3)
N2 0.0399(5) 0.0266(4) 0.0329(4) -0.0036(3) -0.0101(4) 0.0071(4)
N3 0.0420(5) 0.0353(5) 0.0326(4) 0.0035(4) -0.0105(4) 0.0092(4)
N4 0.0189(3) 0.0304(4) 0.0219(3) -0.0019(3) 0.0003(3) -0.0034(3)
C1 0.0152(3) 0.0288(4) 0.0229(4) -0.0013(3) 0.0008(3) 0.0004(3)
C2 0.0176(4) 0.0287(4) 0.0274(4) -0.0002(3) 0.0015(3) 0.0026(3)
C3 0.0192(4) 0.0246(4) 0.0210(3) -0.0005(3) -0.0008(3) 0.0016(3)
C4 0.0164(3) 0.0256(4) 0.0198(3) -0.0006(3) -0.0002(3) -0.0001(3)
C5 0.0150(3) 0.0258(4) 0.0217(4) 0.0001(3) 0.0003(3) 0.0009(3)
C6 0.0169(4) 0.0297(4) 0.0273(4) 0.0017(3) -0.0006(3) -0.0008(3)
C7 0.0205(4) 0.0274(4) 0.0265(4) 0.0024(3) -0.0013(3) 0.0015(3)
C8 0.0250(4) 0.0324(5) 0.0305(4) -0.0011(4) 0.0067(4) -0.0026(4)
C9 0.0243(5) 0.0452(6) 0.0523(7) -0.0015(5) 0.0070(5) -0.0082(4)
C10 0.0178(4) 0.0282(4) 0.0216(4) 0.0003(3) 0.0011(3) 0.0025(3)
C11 0.0163(3) 0.0268(4) 0.0250(4) 0.0014(3) -0.0006(3) 0.0001(3)
C12 0.0259(4) 0.0294(4) 0.0354(5) -0.0021(4) -0.0008(4) 0.0041(4)

loop_
_atom_type_symbol
_atom_type_description
_atom_type_scat_dispersion_real
_atom_type_scat_dispersion_imag
_atom_type_scat_source
C C -0.0020 0.0012 'International Tables Vol C Tables 4.2.6.8 and 6.1.1.4'
H H 0.0000 0.0000 'International Tables Vol C Tables 4.2.6.8 and 6.1.1.4'
N N -0.0030 0.0024 'International Tables Vol C Tables 4.2.6.8 and 6.1.1.4'
O O -0.0041 0.0045 'International Tables Vol C Tables 4.2.6.8 and 6.1.1.4'

loop_
_geom_angle_atom_site_label_1
_geom_angle_atom_site_label_2
_geom_angle_atom_site_label_3
_geom_angle
C1 O1 C5 115.87(7)
C10 O2 H2A 105.7(14)
C11 O3 H3A 110.6(14)
C12 O4 H4A 109.7(15)
H8A O8 H8B 102(3)
H9A O9 H9B 97(3)
C7 N1 C3 126.87(8)
C7 N1 H1 116.6
C3 N1 H1 116.6
C7 N2 H2B 120.0
C7 N2 H2C 120.0
H2B N2 H2C 120.0
C7 N3 H3B 120.0
C7 N3 H3C 120.0
H3B N3 H3C 120.0
C8 N4 C4 123.36(9)
C8 N4 H4B 118.3
C4 N4 H4B 118.3
C2 C1 O1 124.09(9)
C2 C1 C6 123.09(8)
O1 C1 C6 112.78(8)
C1 C2 C3 122.90(8)
C1 C2 H2D 118.6
C3 C2 H2D 118.6
N1 C3 C2 109.86(8)
N1 C3 C4 108.31(7)
C2 C3 C4 110.64(7)
N1 C3 H3D 109.3
C2 C3 H3D 109.3
C4 C3 H3D 109.3
N4 C4 C5 109.68(7)
N4 C4 C3 110.24(7)
C5 C4 C3 110.67(7)
N4 C4 H4C 108.7
C5 C4 H4C 108.7
C3 C4 H4C 108.7
O1 C5 C10 104.84(7)
O1 C5 C4 111.15(7)
C10 C5 C4 112.65(8)
O1 C5 H5 109.4
C10 C5 H5 109.4
C4 C5 H5 109.4
O5 C6 O6 125.72(9)
O5 C6 C1 117.56(9)
O6 C6 C1 116.72(9)
N2 C7 N3 118.74(10)
N2 C7 N1 123.02(9)
N3 C7 N1 118.22(10)
O7 C8 N4 122.03(10)
O7 C8 C9 121.99(11)
N4 C8 C9 115.97(10)
C8 C9 H9C 109.5
C8 C9 H9D 109.5
H9C C9 H9D 109.5
C8 C9 H9E 109.5
H9C C9 H9E 109.5
H9D C9 H9E 109.5
O2 C10 C5 110.94(8)
O2 C10 C11 112.99(8)
C5 C10 C11 110.95(7)
O2 C10 H10 107.2
C5 C10 H10 107.2
C11 C10 H10 107.2
O3 C11 C12 112.22(8)
O3 C11 C10 108.65(8)
C12 C11 C10 112.26(8)
O3 C11 H11 107.8
C12 C11 H11 107.8
C10 C11 H11 107.8
O4 C12 C11 113.59(9)
O4 C12 H12A 108.8
C11 C12 H12A 108.8
O4 C12 H12B 108.8
C11 C12 H12B 108.8
H12A C12 H12B 107.7

loop_
_geom_bond_atom_site_label_1
_geom_bond_atom_site_label_2
_geom_bond_distance
O1 C1 1.3611(11)
O1 C5 1.4363(11)
O2 C10 1.4135(12)
O2 H2A 0.85(2)
O3 C11 1.4244(12)
O3 H3A 0.80(2)
O4 C12 1.4205(15)
O4 H4A 0.84(2)
O5 C6 1.2482(13)
O6 C6 1.2562(12)
O7 C8 1.2317(15)
O8 H8A 0.886(18)
O8 H8B 0.813(18)
O9 H9A 0.835(19)
O9 H9B 0.858(19)
N1 C7 1.3322(13)
N1 C3 1.4617(12)
N1 H1 0.8700
N2 C7 1.3223(14)
N2 H2B 0.8700
N2 H2C 0.8700
N3 C7 1.3302(13)
N3 H3B 0.8700
N3 H3C 0.8700
N4 C8 1.3347(13)
N4 C4 1.4500(11)
N4 H4B 0.8700
C1 C2 1.3302(14)
C1 C6 1.5088(13)
C2 C3 1.5014(13)
C2 H2D 0.9400
C3 C4 1.5328(12)
C3 H3D 0.9900
C4 C5 1.5292(13)
C4 H4C 0.9900
C5 C10 1.5215(12)
C5 H5 0.9900
C8 C9 1.5035(16)
C9 H9C 0.9700
C9 H9D 0.9700
C9 H9E 0.9700
C10 C11 1.5341(13)
C10 H10 0.9900
C11 C12 1.5130(14)
C11 H11 0.9900
C12 H12A 0.9800
C12 H12B 0.9800

loop_
_geom_hbond_atom_site_label_D
_geom_hbond_atom_site_label_H
_geom_hbond_atom_site_label_A
_geom_hbond_distance_DH
_geom_hbond_distance_HA
_geom_hbond_distance_DA
_geom_hbond_angle_DHA
_geom_hbond_site_symmetry_A
N1 H1 O7 0.87 2.03 2.7977(13) 146.8 3_465
N2 H2B O5 0.87 2.05 2.8032(13) 145.0 1_565
N2 H2C O6 0.87 2.08 2.9181(13) 162.2 4_655
N3 H3B O8 0.87 2.33 2.975(2) 131.4 1_565
N3 H3C O2 0.87 2.39 2.9474(13) 122.7 3_465
N3 H3C O7 0.87 2.28 3.0197(16) 142.6 3_465
N4 H4B O3 0.87 2.00 2.8637(11) 169.7 4_755
O2 H2A O1 0.85(2) 2.26(2) 2.7287(11) 115.2(16) .
O2 H2A O8 0.85(2) 2.05(2) 2.7655(16) 141.3(19) .
O3 H3A O6 0.80(2) 1.90(2) 2.6908(11) 170.5(19) 1_655
O4 H4A O5 0.84(2) 1.88(2) 2.6966(13) 163(2) 1_655
O8 H8A O9 0.886(18) 1.893(19) 2.767(3) 168(3) .
O8 H8B O4 0.813(18) 2.045(18) 2.8481(16) 169(3) 3_455

loop_
_geom_torsion_atom_site_label_1
_geom_torsion_atom_site_label_2
_geom_torsion_atom_site_label_3
_geom_torsion_atom_site_label_4
_geom_torsion
C5 O1 C1 C2 14.22(14)
C5 O1 C1 C6 -168.14(8)
O1 C1 C2 C3 6.14(15)
C6 C1 C2 C3 -171.26(9)
C7 N1 C3 C2 96.55(11)
C7 N1 C3 C4 -142.50(10)
C1 C2 C3 N1 126.77(10)
C1 C2 C3 C4 7.23(13)
C8 N4 C4 C5 109.81(11)
C8 N4 C4 C3 -128.09(10)
N1 C3 C4 N4 80.64(9)
C2 C3 C4 N4 -158.89(8)
N1 C3 C4 C5 -157.84(8)
C2 C3 C4 C5 -37.37(10)
C1 O1 C5 C10 -167.81(8)
C1 O1 C5 C4 -45.83(10)
N4 C4 C5 O1 179.46(7)
C3 C4 C5 O1 57.62(9)
N4 C4 C5 C10 -63.22(10)
C3 C4 C5 C10 174.94(7)
C2 C1 C6 O5 162.80(10)
O1 C1 C6 O5 -14.86(13)
C2 C1 C6 O6 -17.70(15)
O1 C1 C6 O6 164.64(9)
C3 N1 C7 N2 18.29(17)
C3 N1 C7 N3 -162.99(10)
C4 N4 C8 O7 4.80(18)
C4 N4 C8 C9 -174.60(10)
O1 C5 C10 O2 57.72(10)
C4 C5 C10 O2 -63.28(10)
O1 C5 C10 C11 -68.74(9)
C4 C5 C10 C11 170.26(7)
O2 C10 C11 O3 161.94(8)
C5 C10 C11 O3 -72.74(9)
O2 C10 C11 C12 37.24(11)
C5 C10 C11 C12 162.55(8)
O3 C11 C12 O4 -73.18(11)
C10 C11 C12 O4 49.53(12)
